data_2017046
loop_
_publ_author_name
'Vallat, Olivier'
'Buciumas, Ana-Maria'
'Neier, Reinhard'
'Stoeckli-Evans, Helen'

_publ_section_title
;
 5-Hydroxyalkyl derivatives of <i>tert</i>-butyl
 2-oxo-2,5-dihydro-1<i>H</i>-pyrrole-1-carboxylate:
 diastereoselectivity of the Mukaiyama crossed-aldol-type reaction
;
_journal_coeditor_code GA3120
_journal_issue 4
_journal_name_full 'Acta Crystallographica Section C'
_journal_page_first o171
_journal_page_last o175
_journal_paper_doi 10.1107/S0108270109008877
_journal_volume 65
_journal_year 2009
_chemical_formula_iupac 'C13 H20 Br N O4'
_chemical_formula_moiety 'C13 H20 Br N O4'
_chemical_formula_sum 'C13 H20 Br N O4'
_chemical_formula_weight 334.21
_chemical_name_systematic
;
<i>tert</i>-butyl
2-(4-bromo-1-hydroxybutyl)-5-oxo-2,5-dihydro-1<i>H</i>-pyrrole-1-carboxylate
;
_space_group_IT_number 2
_symmetry_cell_setting triclinic
_symmetry_space_group_name_Hall '-P 1'
_symmetry_space_group_name_H-M 'P -1'
_atom_sites_solution_hydrogens geom
_atom_sites_solution_primary direct
_atom_sites_solution_secondary difmap
_audit_creation_method SHELXL-97
_cell_angle_alpha 104.176(7)
_cell_angle_beta 113.759(7)
_cell_angle_gamma 101.367(8)
_cell_formula_units_Z 2
_cell_length_a 8.8340(9)
_cell_length_b 9.0750(9)
_cell_length_c 10.7283(10)
_cell_measurement_reflns_used 12982
_cell_measurement_temperature 173(2)
_cell_measurement_theta_max 29.74
_cell_measurement_theta_min 2.23
_cell_volume 719.57(14)
_computing_cell_refinement 'X-AREA (Stoe & Cie, 2006)'
_computing_data_collection 'X-AREA (Stoe & Cie, 2006)'
_computing_data_reduction 'X-RED32 (Stoe & Cie, 2006)'
_computing_molecular_graphics 'ORTEP-3 (Farrugia, 1997) and PLATON  (Spek, 2009)'
_computing_publication_material 'SHELXL97 (Sheldrick, 2008)'
_computing_structure_refinement 'SHELXL97 (Sheldrick, 2008)'
_computing_structure_solution 'SHELXS97 (Sheldrick, 2008)'
_diffrn_ambient_temperature 173(2)
_diffrn_detector_area_resol_mean 0.81\%A
_diffrn_measured_fraction_theta_full 0.989
_diffrn_measured_fraction_theta_max 0.989
_diffrn_measurement_device_type 'Stoe IPDS-2'
_diffrn_measurement_method '\f and \w'
_diffrn_radiation_monochromator graphite
_diffrn_radiation_source 'fine-focus sealed tube'
_diffrn_radiation_type MoK\a
_diffrn_radiation_wavelength 0.71073
_diffrn_reflns_av_R_equivalents 0.0308
_diffrn_reflns_av_sigmaI/netI 0.0264
_diffrn_reflns_limit_h_max 12
_diffrn_reflns_limit_h_min -12
_diffrn_reflns_limit_k_max 12
_diffrn_reflns_limit_k_min -10
_diffrn_reflns_limit_l_max 14
_diffrn_reflns_limit_l_min -14
_diffrn_reflns_number 9956
_diffrn_reflns_theta_full 29.20
_diffrn_reflns_theta_max 29.20
_diffrn_reflns_theta_min 2.22
_diffrn_standards_decay_% 0
_diffrn_standards_number 0
_exptl_absorpt_coefficient_mu 2.866
_exptl_absorpt_correction_T_max 0.47217
_exptl_absorpt_correction_T_min 0.30730
_exptl_absorpt_correction_type multi-scan
_exptl_absorpt_process_details '(MULscanABS in PLATON; Spek, 2009)'
_exptl_crystal_colour colourless
_exptl_crystal_density_diffrn 1.543
_exptl_crystal_density_method 'not measured'
_exptl_crystal_description block
_exptl_crystal_F_000 344
_exptl_crystal_size_max 0.50
_exptl_crystal_size_mid 0.50
_exptl_crystal_size_min 0.50
_refine_diff_density_max 0.431
_refine_diff_density_min -0.779
_refine_ls_extinction_coef 0.012(2)
_refine_ls_extinction_expression Fc^*^=kFc[1+0.001xFc^2^\l^3^/sin(2\q)]^-1/4^
_refine_ls_extinction_method 'SHELXL97 (Sheldrick, 2008)'
_refine_ls_goodness_of_fit_ref 1.046
_refine_ls_hydrogen_treatment constr
_refine_ls_matrix_type full
_refine_ls_number_parameters 177
_refine_ls_number_reflns 3862
_refine_ls_number_restraints 0
_refine_ls_restrained_S_all 1.046
_refine_ls_R_factor_all 0.0304
_refine_ls_R_factor_gt 0.0270
_refine_ls_shift/su_max 0.003
_refine_ls_shift/su_mean 0.000
_refine_ls_structure_factor_coef Fsqd
_refine_ls_weighting_details 'calc w=1/[\s^2^(Fo^2^)+(0.0236P)^2^+0.4857P] where P=(Fo^2^+2Fc^2^)/3'
_refine_ls_weighting_scheme calc
_refine_ls_wR_factor_gt 0.0647
_refine_ls_wR_factor_ref 0.0662
_reflns_number_gt 3587
_reflns_number_total 3862
_reflns_threshold_expression I>2\s(I)
_cod_data_source_file ga3120.cif
_cod_data_source_block III
_cod_original_cell_volume 719.57(12)
_cod_database_code 2017046
_cod_database_fobs_code 2017046

loop_
_symmetry_equiv_pos_site_id
_symmetry_equiv_pos_as_xyz
1 x,y,z
2 -x,-y,-z

loop_
_atom_site_aniso_label
_atom_site_aniso_U_11
_atom_site_aniso_U_22
_atom_site_aniso_U_33
_atom_site_aniso_U_12
_atom_site_aniso_U_13
_atom_site_aniso_U_23
Br1 0.02630(10) 0.03490(10) 0.03590(10) 0.01310(10) 0.01080(10) 0.01490(10)
O1 0.0180(5) 0.0296(6) 0.0238(5) 0.0047(4) 0.0064(4) 0.0070(4)
O2 0.0204(5) 0.0215(5) 0.0212(5) 0.0046(4) 0.0046(4) 0.0024(4)
O3 0.0186(5) 0.0209(5) 0.0226(5) 0.0066(4) 0.0059(4) 0.0032(4)
O4 0.0232(5) 0.0194(5) 0.0223(5) 0.0052(4) 0.0036(4) 0.0080(4)
N1 0.0166(5) 0.0175(6) 0.0187(5) 0.0038(4) 0.0058(5) 0.0049(4)
C1 0.0195(6) 0.0202(7) 0.0233(7) 0.0056(5) 0.0095(6) 0.0096(5)
C2 0.0230(7) 0.0248(7) 0.0267(7) 0.0071(6) 0.0130(6) 0.0086(6)
C3 0.0248(7) 0.0225(7) 0.0211(7) 0.0061(6) 0.0104(6) 0.0062(6)
C4 0.0186(6) 0.0184(6) 0.0174(6) 0.0037(5) 0.0050(5) 0.0050(5)
C5 0.0196(6) 0.0166(6) 0.0220(6) 0.0047(5) 0.0088(5) 0.0073(5)
C6 0.0227(7) 0.0252(7) 0.0238(7) 0.0106(6) 0.0122(6) 0.0091(6)
C7 0.0444(10) 0.0237(8) 0.0413(10) 0.0149(7) 0.0235(8) 0.0141(7)
C8 0.0353(9) 0.0419(10) 0.0295(8) 0.0121(8) 0.0191(7) 0.0164(7)
C9 0.0250(8) 0.0576(13) 0.0313(9) 0.0190(8) 0.0114(7) 0.0128(8)
C10 0.0192(6) 0.0176(6) 0.0195(6) 0.0044(5) 0.0069(5) 0.0060(5)
C11 0.0185(6) 0.0232(7) 0.0209(7) 0.0033(5) 0.0057(5) 0.0076(6)
C12 0.0198(7) 0.0222(7) 0.0244(7) 0.0035(6) 0.0067(6) 0.0087(6)
C13 0.0207(7) 0.0193(7) 0.0265(7) 0.0053(5) 0.0081(6) 0.0042(6)

loop_
_atom_site_type_symbol
_atom_site_label
_atom_site_fract_x
_atom_site_fract_y
_atom_site_fract_z
_atom_site_U_iso_or_equiv
_atom_site_thermal_displace_type
_atom_site_calc_flag
_atom_site_refinement_flags
_atom_site_occupancy
Br Br1 1.47778(2) 0.30287(2) 1.13729(2) 0.03290(10) Uani . . 1.000
O O1 0.31030(14) -0.11093(15) 0.53882(12) 0.0262(3) Uani . . 1.000
O O2 0.52777(14) -0.25263(14) 0.45870(12) 0.0245(3) Uani . . 1.000
O O3 0.80224(14) -0.16522(13) 0.64932(12) 0.0231(3) Uani . . 1.000
O O4 0.82532(15) 0.30771(13) 0.76664(12) 0.0245(3) Uani . . 1.000
N N1 0.61400(16) -0.04621(15) 0.67145(13) 0.0192(3) Uani . . 1.000
C C1 0.44905(19) -0.03668(18) 0.64902(16) 0.0211(4) Uani . . 1.000
C C2 0.4806(2) 0.0789(2) 0.78665(18) 0.0247(4) Uani . . 1.000
C C3 0.6499(2) 0.13381(19) 0.88148(17) 0.0236(4) Uani . . 1.000
C C4 0.75282(19) 0.06297(18) 0.81779(15) 0.0201(3) Uani . . 1.000
C C5 0.63877(19) -0.16534(17) 0.58003(16) 0.0200(3) Uani . . 1.000
C C6 0.8667(2) -0.28116(19) 0.57988(17) 0.0230(4) Uani . . 1.000
C C7 0.7644(3) -0.4500(2) 0.5536(2) 0.0342(5) Uani . . 1.000
C C8 0.8571(3) -0.2594(2) 0.4414(2) 0.0336(5) Uani . . 1.000
C C9 1.0554(2) -0.2308(3) 0.6973(2) 0.0385(6) Uani . . 1.000
C C10 0.89225(19) 0.19009(18) 0.81204(16) 0.0200(3) Uani . . 1.000
C C11 1.05272(19) 0.27493(19) 0.96104(16) 0.0229(4) Uani . . 1.000
C C12 1.1980(2) 0.39234(19) 0.95675(17) 0.0240(4) Uani . . 1.000
C C13 1.3675(2) 0.46521(19) 1.09855(17) 0.0244(4) Uani . . 1.000
H H4 0.81030 -0.00080 0.87430 0.0240 Uiso calc R 1.000
H H2 0.39270 0.10970 0.80500 0.0300 Uiso calc R 1.000
H H3 0.69970 0.20910 0.97810 0.0280 Uiso calc R 1.000
H H4O 0.75420 0.26750 0.67690 0.0370 Uiso calc R 1.000
H H7A 0.76700 -0.45500 0.64460 0.0510 Uiso calc R 1.000
H H7B 0.64260 -0.47870 0.47880 0.0510 Uiso calc R 1.000
H H7C 0.81720 -0.52580 0.52020 0.0510 Uiso calc R 1.000
H H8A 0.91190 -0.14520 0.46220 0.0500 Uiso calc R 1.000
H H8B 0.73400 -0.29600 0.36660 0.0500 Uiso calc R 1.000
H H8C 0.91910 -0.32290 0.40610 0.0500 Uiso calc R 1.000
H H9A 1.05770 -0.24010 0.78710 0.0580 Uiso calc R 1.000
H H9B 1.11690 -0.11880 0.71640 0.0580 Uiso calc R 1.000
H H9C 1.11350 -0.30100 0.66420 0.0580 Uiso calc R 1.000
H H10 0.92810 0.13480 0.74120 0.0240 Uiso calc R 1.000
H H11A 1.09730 0.19350 0.99690 0.0270 Uiso calc R 1.000
H H11B 1.01900 0.33430 1.03060 0.0270 Uiso calc R 1.000
H H12A 1.22070 0.33530 0.87830 0.0290 Uiso calc R 1.000
H H12B 1.15710 0.48030 0.93160 0.0290 Uiso calc R 1.000
H H13A 1.34380 0.51190 1.17960 0.0290 Uiso calc R 1.000
H H13B 1.44870 0.55330 1.09370 0.0290 Uiso calc R 1.000

loop_
_atom_type_symbol
_atom_type_description
_atom_type_scat_dispersion_real
_atom_type_scat_dispersion_imag
_atom_type_scat_source
C C 0.0033 0.0016 'International Tables Vol C Tables 4.2.6.8 and 6.1.1.4'
H H 0.0000 0.0000 'International Tables Vol C Tables 4.2.6.8 and 6.1.1.4'
Br Br -0.2901 2.4595 'International Tables Vol C Tables 4.2.6.8 and 6.1.1.4'
N N 0.0061 0.0033 'International Tables Vol C Tables 4.2.6.8 and 6.1.1.4'
O O 0.0106 0.0060 'International Tables Vol C Tables 4.2.6.8 and 6.1.1.4'

loop_
_geom_angle_atom_site_label_1
_geom_angle_atom_site_label_2
_geom_angle_atom_site_label_3
_geom_angle_site_symmetry_1
_geom_angle_site_symmetry_2
_geom_angle_site_symmetry_3
_geom_angle
_geom_angle_publ_flag
C5 O3 C6 . . . 121.31(12) no
C10 O4 H4O . . . 109.00 no
C1 N1 C4 . . . 111.34(13) no
C4 N1 C5 . . . 123.47(14) no
C1 N1 C5 . . . 124.00(13) no
O1 C1 N1 . . . 126.53(15) no
N1 C1 C2 . . . 105.51(14) no
O1 C1 C2 . . . 127.96(17) no
C1 C2 C3 . . . 109.86(17) no
C2 C3 C4 . . . 111.62(15) no
N1 C4 C10 . . . 112.27(12) no
C3 C4 C10 . . . 113.40(14) no
N1 C4 C3 . . . 101.63(14) no
O2 C5 N1 . . . 124.16(17) no
O3 C5 N1 . . . 108.81(13) no
O2 C5 O3 . . . 127.03(16) no
O3 C6 C7 . . . 109.20(16) no
O3 C6 C8 . . . 110.36(15) no
C7 C6 C8 . . . 112.91(14) no
C7 C6 C9 . . . 111.11(17) no
O3 C6 C9 . . . 101.43(14) no
C8 C6 C9 . . . 111.24(18) no
O4 C10 C11 . . . 108.24(13) no
C4 C10 C11 . . . 110.71(13) no
O4 C10 C4 . . . 111.18(15) no
C10 C11 C12 . . . 112.01(13) no
C11 C12 C13 . . . 113.79(14) no
Br1 C13 C12 . . . 111.00(12) no
C1 C2 H2 . . . 125.00 no
C3 C2 H2 . . . 125.00 no
C2 C3 H3 . . . 124.00 no
C4 C3 H3 . . . 124.00 no
N1 C4 H4 . . . 110.00 no
C3 C4 H4 . . . 110.00 no
C10 C4 H4 . . . 110.00 no
C6 C7 H7A . . . 109.00 no
C6 C7 H7B . . . 109.00 no
C6 C7 H7C . . . 109.00 no
H7A C7 H7B . . . 110.00 no
H7A C7 H7C . . . 109.00 no
H7B C7 H7C . . . 109.00 no
C6 C8 H8A . . . 109.00 no
C6 C8 H8B . . . 109.00 no
C6 C8 H8C . . . 109.00 no
H8A C8 H8B . . . 109.00 no
H8A C8 H8C . . . 110.00 no
H8B C8 H8C . . . 110.00 no
C6 C9 H9A . . . 109.00 no
C6 C9 H9B . . . 109.00 no
C6 C9 H9C . . . 109.00 no
H9A C9 H9B . . . 109.00 no
H9A C9 H9C . . . 109.00 no
H9B C9 H9C . . . 109.00 no
O4 C10 H10 . . . 109.00 no
C4 C10 H10 . . . 109.00 no
C11 C10 H10 . . . 109.00 no
C10 C11 H11A . . . 109.00 no
C10 C11 H11B . . . 109.00 no
C12 C11 H11A . . . 109.00 no
C12 C11 H11B . . . 109.00 no
H11A C11 H11B . . . 108.00 no
C11 C12 H12A . . . 109.00 no
C11 C12 H12B . . . 109.00 no
C13 C12 H12A . . . 109.00 no
C13 C12 H12B . . . 109.00 no
H12A C12 H12B . . . 108.00 no
Br1 C13 H13A . . . 109.00 no
Br1 C13 H13B . . . 109.00 no
C12 C13 H13A . . . 109.00 no
C12 C13 H13B . . . 109.00 no
H13A C13 H13B . . . 108.00 no

loop_
_geom_bond_atom_site_label_1
_geom_bond_atom_site_label_2
_geom_bond_site_symmetry_1
_geom_bond_site_symmetry_2
_geom_bond_distance
_geom_bond_publ_flag
Br1 C13 . . 1.9575(19) no
O1 C1 . . 1.213(2) no
O2 C5 . . 1.2015(19) no
O3 C5 . . 1.331(2) no
O3 C6 . . 1.477(2) no
O4 C10 . . 1.413(2) no
O4 H4O . . 0.8400 no
N1 C4 . . 1.4691(19) no
N1 C5 . . 1.388(2) no
N1 C1 . . 1.402(2) no
C1 C2 . . 1.467(2) no
C2 C3 . . 1.324(3) no
C3 C4 . . 1.491(3) no
C4 C10 . . 1.545(2) no
C6 C8 . . 1.517(3) no
C6 C9 . . 1.517(3) no
C6 C7 . . 1.510(3) no
C10 C11 . . 1.516(2) no
C11 C12 . . 1.522(3) no
C12 C13 . . 1.508(2) no
C2 H2 . . 0.9500 no
C3 H3 . . 0.9500 no
C4 H4 . . 1.0000 no
C7 H7A . . 0.9800 no
C7 H7B . . 0.9800 no
C7 H7C . . 0.9800 no
C8 H8A . . 0.9800 no
C8 H8B . . 0.9800 no
C8 H8C . . 0.9800 no
C9 H9A . . 0.9800 no
C9 H9B . . 0.9800 no
C9 H9C . . 0.9800 no
C10 H10 . . 1.0000 no
C11 H11A . . 0.9900 no
C11 H11B . . 0.9900 no
C12 H12A . . 0.9900 no
C12 H12B . . 0.9900 no
C13 H13A . . 0.9900 no
C13 H13B . . 0.9900 no

loop_
_geom_hbond_atom_site_label_D
_geom_hbond_atom_site_label_H
_geom_hbond_atom_site_label_A
_geom_hbond_site_symmetry_A
_geom_hbond_distance_DH
_geom_hbond_distance_HA
_geom_hbond_distance_DA
_geom_hbond_angle_DHA
_geom_hbond_publ_flag
O4 H4O O1 2_656 0.84 2.17 2.9138(16) 148.00 yes
O4 H4O O2 2_656 0.84 2.28 2.9225(18) 134.00 yes

loop_
_geom_torsion_atom_site_label_1
_geom_torsion_atom_site_label_2
_geom_torsion_atom_site_label_3
_geom_torsion_atom_site_label_4
_geom_torsion_site_symmetry_1
_geom_torsion_site_symmetry_2
_geom_torsion_site_symmetry_3
_geom_torsion_site_symmetry_4
_geom_torsion
_geom_torsion_publ_flag
C6 O3 C5 O2 . . . . -0.7(3) no
C6 O3 C5 N1 . . . . 179.11(13) no
C5 O3 C6 C7 . . . . -64.05(19) no
C5 O3 C6 C8 . . . . 60.6(2) no
C5 O3 C6 C9 . . . . 178.60(16) no
C4 N1 C1 O1 . . . . 179.21(17) no
C4 N1 C1 C2 . . . . -1.66(18) no
C5 N1 C1 O1 . . . . -12.9(3) no
C5 N1 C1 C2 . . . . 166.25(15) no
C1 N1 C4 C3 . . . . 2.02(17) no
C1 N1 C4 C10 . . . . -119.46(16) no
C5 N1 C4 C3 . . . . -165.97(15) no
C5 N1 C4 C10 . . . . 72.6(2) no
C1 N1 C5 O2 . . . . 15.6(3) no
C1 N1 C5 O3 . . . . -164.30(14) no
C4 N1 C5 O2 . . . . -177.97(16) no
C4 N1 C5 O3 . . . . 2.2(2) no
O1 C1 C2 C3 . . . . 179.65(18) no
N1 C1 C2 C3 . . . . 0.5(2) no
C1 C2 C3 C4 . . . . 0.8(2) no
C2 C3 C4 N1 . . . . -1.68(19) no
C2 C3 C4 C10 . . . . 119.01(16) no
N1 C4 C10 O4 . . . . 72.57(17) no
N1 C4 C10 C11 . . . . -167.08(14) no
C3 C4 C10 O4 . . . . -41.91(17) no
C3 C4 C10 C11 . . . . 78.44(17) no
O4 C10 C11 C12 . . . . -62.07(19) no
C4 C10 C11 C12 . . . . 175.84(14) no
C10 C11 C12 C13 . . . . -173.35(15) no
C11 C12 C13 Br1 . . . . 68.73(17) no
